data_7103357
loop_
_publ_author_name
'Horike, Satoshi'
'Hasegawa, Shinpei'
'Tanaka, Daisuke'
'Higuchi, Masakazu'
'Kitagawa, Susumu'

_publ_section_title
;
 Kagom\'e type extra-large microporous solid based on a paddle-wheel
 Cu2+ dimer.
;
_journal_issue 37
_journal_name_full 'Chemical communications (Cambridge, England)'
_journal_page_first 4436
_journal_page_last 4438
_journal_paper_doi 10.1039/b806616g
_journal_year 2008
_chemical_formula_moiety 'C16 H15 Cu N O5 '
_chemical_formula_sum 'C16 H15 Cu N O5'
_chemical_formula_weight 364.84
_space_group_IT_number 148
_symmetry_cell_setting trigonal
_symmetry_Int_Tables_number 148
_symmetry_space_group_name_Hall '-R 3'
_symmetry_space_group_name_H-M 'R -3 :H'
_cell_angle_alpha 90
_cell_angle_beta 90
_cell_angle_gamma 120
_cell_formula_units_Z 18
_cell_length_a 41.28(2)
_cell_length_b 41.28(2)
_cell_length_c 9.864(4)
_cell_measurement_reflns_used 10110
_cell_measurement_temperature 223.1
_cell_measurement_theta_max 27.5
_cell_measurement_theta_min 3.1
_cell_volume 14556.3(115)
_computing_cell_refinement CrystalClear
_computing_data_collection CrystalClear
_computing_data_reduction CrystalStructure
_computing_publication_material 'CrystalStructure 3.6.0'
_computing_structure_refinement CRYSTALS
_computing_structure_solution SIR97
_diffrn_detector_area_resol_mean 7.31
_diffrn_measured_fraction_theta_full 0.9966
_diffrn_measured_fraction_theta_max 0.9966
_diffrn_measurement_device_type 'Rigaku Mercury'
_diffrn_measurement_method \w
_diffrn_radiation_type 'Mo K\a'
_diffrn_radiation_wavelength 0.7107
_diffrn_reflns_av_R_equivalents 0.105
_diffrn_reflns_limit_h_max 53
_diffrn_reflns_limit_h_min -53
_diffrn_reflns_limit_k_max 53
_diffrn_reflns_limit_k_min -53
_diffrn_reflns_limit_l_max 12
_diffrn_reflns_limit_l_min -12
_diffrn_reflns_number 56084
_diffrn_reflns_theta_full 27.48
_diffrn_reflns_theta_max 27.48
_exptl_absorpt_coefficient_mu 0.687
_exptl_absorpt_correction_T_max 0.934
_exptl_absorpt_correction_T_min 0.716
_exptl_absorpt_correction_type multi-scan
_exptl_absorpt_process_details 'Jacobson, R. (1998) Private communication'
_exptl_crystal_colour blue
_exptl_crystal_density_diffrn 0.745
_exptl_crystal_density_method 'not measured'
_exptl_crystal_description prism
_exptl_crystal_F_000 3330.00
_exptl_crystal_size_max 0.15
_exptl_crystal_size_mid 0.15
_exptl_crystal_size_min 0.10
_refine_diff_density_max 0.70
_refine_diff_density_min -0.48
_refine_ls_extinction_method none
_refine_ls_goodness_of_fit_ref 0.903
_refine_ls_hydrogen_treatment refall
_refine_ls_number_parameters 219
_refine_ls_number_reflns 2280
_refine_ls_R_factor_gt 0.0830
_refine_ls_shift/su_max 0.0000
_refine_ls_structure_factor_coef Fsqd
_refine_ls_weighting_details
;
Chebychev polynomial with 3 parameters (Carruthers & Watkin, 1979)
6605.0300 9352.8000 3202.0800
;
_refine_ls_weighting_scheme calc
_refine_ls_wR_factor_ref 0.1480
_reflns_number_gt 2280
_reflns_number_total 7391
_reflns_threshold_expression F^2^>2.0\s(F^2^)
_cod_data_source_file b806616g.txt
_cod_data_source_block '__CuNO3-4bcba'
_cod_original_sg_symbol_H-M 'R -3:H'
_cod_original_formula_sum 'C16 H15 Cu N O5 '
_cod_database_code 7103357

loop_
_symmetry_equiv_pos_site_id
_symmetry_equiv_pos_as_xyz
1 +X,+Y,+Z
2 -Y,+X-Y,+Z
3 -X+Y,-X,+Z
4 -X,-Y,-Z
5 +Y,-X+Y,-Z
6 +X-Y,+X,-Z
7 2/3+X,1/3+Y,1/3+Z
8 2/3-Y,1/3+X-Y,1/3+Z
9 2/3-X+Y,1/3-X,1/3+Z
10 2/3-X,1/3-Y,1/3-Z
11 2/3+Y,1/3-X+Y,1/3-Z
12 2/3+X-Y,1/3+X,1/3-Z
13 1/3+X,2/3+Y,2/3+Z
14 1/3-Y,2/3+X-Y,2/3+Z
15 1/3-X+Y,2/3-X,2/3+Z
16 1/3-X,2/3-Y,2/3-Z
17 1/3+Y,2/3-X+Y,2/3-Z
18 1/3+X-Y,2/3+X,2/3-Z

loop_
_atom_site_label
_atom_site_type_symbol
_atom_site_fract_x
_atom_site_fract_y
_atom_site_fract_z
_atom_site_U_iso_or_equiv
_atom_site_adp_type
_atom_site_occupancy
_atom_site_symmetry_multiplicity
_atom_site_calc_flag
_atom_site_refinement_flags
_atom_site_disorder_assembly
_atom_site_disorder_group
Cu1 Cu 0.30967(3) 0.13461(2) -0.39425(10) 0.0433(3) Uani 1.00 1 d . . .
O1 O 0.3417(2) 0.1598(2) -0.5494(5) 0.052(2) Uani 1.00 1 d . . .
O2 O 0.3806(2) 0.2147(2) -0.4514(6) 0.057(2) Uani 1.00 1 d . . .
O3 O 0.4515(2) 0.4400(1) -0.9977(6) 0.064(2) Uani 1.00 1 d . . .
O4 O 0.5061(2) 0.4544(2) -1.0932(6) 0.057(2) Uani 1.00 1 d . . .
O5 O 0.3304(7) 0.2559(7) -1.023(2) 0.327(10) Uiso 1.00 1 d . . .
N1 N 0.3951(2) 0.2517(2) -1.1665(6) 0.049(2) Uani 1.00 1 d . . .
C1 C 0.3680(2) 0.1932(2) -0.5518(8) 0.046(3) Uani 1.00 1 d . . .
C2 C 0.3849(2) 0.2087(2) -0.6878(7) 0.043(2) Uani 1.00 1 d . . .
C3 C 0.4052(3) 0.2465(3) -0.7101(9) 0.082(3) Uani 1.00 1 d . . .
C4 C 0.4191(3) 0.2608(3) -0.8369(10) 0.085(3) Uani 1.00 1 d . . .
C5 C 0.4126(2) 0.2372(2) -0.9439(8) 0.053(3) Uani 1.00 1 d . . .
C6 C 0.3936(2) 0.1995(2) -0.9197(8) 0.055(3) Uani 1.00 1 d . . .
C7 C 0.3794(2) 0.1853(2) -0.7917(7) 0.050(3) Uani 1.00 1 d . . .
C8 C 0.4264(2) 0.2534(3) -1.0842(8) 0.059(3) Uani 1.00 1 d . . .
C9 C 0.4096(3) 0.2813(2) -1.2715(8) 0.067(3) Uani 1.00 1 d . . .
C10 C 0.4269(3) 0.3208(2) -1.2128(9) 0.063(3) Uani 1.00 1 d . . .
C11 C 0.4046(3) 0.3305(3) -1.1414(13) 0.091(4) Uani 1.00 1 d . . .
C12 C 0.4196(3) 0.3675(3) -1.0866(12) 0.086(4) Uani 1.00 1 d . . .
C13 C 0.4569(2) 0.3923(2) -1.1085(9) 0.054(3) Uani 1.00 1 d . . .
C14 C 0.4786(3) 0.3811(2) -1.1779(10) 0.073(3) Uani 1.00 1 d . . .
C15 C 0.4639(3) 0.3452(3) -1.2302(10) 0.076(3) Uani 1.00 1 d . . .
C16 C 0.4733(3) 0.4321(2) -1.0613(9) 0.053(3) Uani 1.00 1 d . . .
H1 H 0.4108 0.2630 -0.6351 0.086 Uiso 1.00 1 c R . .
H2 H 0.4316 0.2871 -0.8506 0.087 Uiso 1.00 1 c R . .
H3 H 0.3899 0.1824 -0.9906 0.065 Uiso 1.00 1 c R . .
H4 H 0.3651 0.1590 -0.7777 0.059 Uiso 1.00 1 c R . .
H5 H 0.4456 0.2788 -1.0758 0.064 Uiso 1.00 1 c R . .
H6 H 0.4359 0.2396 -1.1292 0.064 Uiso 1.00 1 c R . .
H7 H 0.374(2) 0.255(2) -1.108(7) 0.05(2) Uiso 1.00 1 c . . .
H8 H 0.4291 0.2801 -1.3178 0.073 Uiso 1.00 1 c R . .
H9 H 0.3901 0.2765 -1.3335 0.073 Uiso 1.00 1 c R . .
H10 H 0.3794 0.3125 -1.1217 0.097 Uiso 1.00 1 c R . .
H11 H 0.4039 0.3745 -1.0400 0.094 Uiso 1.00 1 c R . .
H12 H 0.5041 0.3988 -1.1965 0.080 Uiso 1.00 1 c R . .
H13 H 0.4797 0.3378 -1.2737 0.082 Uiso 1.00 1 c R . .

loop_
_atom_site_aniso_label
_atom_site_aniso_U_11
_atom_site_aniso_U_22
_atom_site_aniso_U_33
_atom_site_aniso_U_12
_atom_site_aniso_U_13
_atom_site_aniso_U_23
Cu1 0.0526(7) 0.0314(6) 0.0509(5) 0.0248(5) -0.0083(5) -0.0035(5)
O1 0.055(4) 0.039(3) 0.052(3) 0.016(3) -0.003(3) -0.005(3)
O2 0.078(4) 0.036(3) 0.052(3) 0.023(3) 0.002(3) 0.001(3)
O3 0.044(4) 0.030(3) 0.096(5) 0.001(3) -0.007(3) -0.010(3)
O4 0.044(4) 0.035(3) 0.073(4) 0.005(3) 0.010(3) 0.000(3)
N1 0.067(5) 0.032(4) 0.046(4) 0.022(4) -0.011(4) -0.002(3)
C1 0.057(6) 0.043(5) 0.050(5) 0.033(5) -0.008(4) -0.003(4)
C2 0.049(5) 0.040(5) 0.041(4) 0.023(4) -0.001(4) -0.007(4)
C3 0.126(9) 0.042(6) 0.048(6) 0.019(6) -0.007(6) -0.008(5)
C4 0.118(9) 0.033(5) 0.065(6) 0.010(6) 0.001(6) -0.008(5)
C5 0.049(5) 0.047(5) 0.050(5) 0.016(4) -0.006(4) 0.000(4)
C6 0.070(6) 0.044(5) 0.049(5) 0.027(5) -0.007(5) -0.011(4)
C7 0.060(6) 0.042(5) 0.045(5) 0.024(4) -0.003(4) 0.002(4)
C8 0.051(5) 0.060(6) 0.049(5) 0.016(4) -0.006(4) 0.006(4)
C9 0.097(8) 0.038(5) 0.048(5) 0.019(5) -0.009(5) -0.003(4)
C10 0.077(7) 0.036(5) 0.062(6) 0.018(5) 0.006(5) -0.002(4)
C11 0.050(6) 0.044(6) 0.149(10) 0.001(5) -0.006(7) -0.033(7)
C12 0.065(7) 0.033(6) 0.138(10) 0.007(5) 0.009(7) -0.012(6)
C13 0.053(6) 0.028(5) 0.062(5) 0.007(4) -0.006(4) -0.003(4)
C14 0.074(7) 0.035(5) 0.091(7) 0.013(5) -0.000(6) -0.019(5)
C15 0.085(8) 0.041(6) 0.081(7) 0.015(5) 0.024(6) -0.016(5)
C16 0.047(6) 0.036(5) 0.072(6) 0.017(5) -0.005(5) -0.012(4)

loop_
_atom_type_symbol
_atom_type_description
_atom_type_scat_dispersion_real
_atom_type_scat_dispersion_imag
_atom_type_scat_source
C C 0.003 0.002
;
International Tables for Crystallography
(1992, Vol. C, Tables 4.2.6.8 and 6.1.1.4)
;
H H 0.000 0.000
;
International Tables for Crystallography
(1992, Vol. C, Table 6.1.1.4)
;
N N 0.006 0.003
;
International Tables for Crystallography
(1992, Vol. C, Tables 4.2.6.8 and 6.1.1.4)
;
O O 0.011 0.006
;
International Tables for Crystallography
(1992, Vol. C, Tables 4.2.6.8 and 6.1.1.4)
;
Cu Cu 0.320 1.265
;
International Tables for Crystallography
(1992, Vol. C, Tables 4.2.6.8 and 6.1.1.4)
;

loop_
_geom_angle_atom_site_label_1
_geom_angle_atom_site_label_2
_geom_angle_atom_site_label_3
_geom_angle
_geom_angle_publ_flag
_geom_angle_site_symmetry_1
_geom_angle_site_symmetry_2
_geom_angle_site_symmetry_3
O4 Cu1 O1 90.5(3) ? 15_555 . .
Cu1 O1 C1 125.6(5) ? . . .
Cu1 O4 C16 125.3(6) ? . 15_555 15_555
O1 C1 O2 125.8(7) ? . . .
O1 C1 C2 116.6(7) ? . . .
O2 C1 C2 117.6(6) ? . . .
O3 C16 O4 126.1(8) ? . . .
O3 C16 C13 116.4(7) ? . . .
O4 C16 C13 117(1) ? . . .
N1 C8 C5 110.5(7) ? . . .
C9 N1 C8 111.0(7) ? . . .
N1 C9 C10 113.3(7) ? . . .
C1 C2 C3 121.2(8) ? . . .
C1 C2 C7 119.9(7) ? . . .
C7 C2 C3 118.8(7) ? . . .
C2 C3 C4 121.2(9) ? . . .
C2 C7 C6 120.3(7) ? . . .
C3 C4 C5 120.3(8) ? . . .
C4 C5 C6 118.1(7) ? . . .
C4 C5 C8 119.6(8) ? . . .
C5 C6 C7 121.2(8) ? . . .
C8 C5 C6 122.3(8) ? . . .
C9 C10 C11 119.0(8) ? . . .
C9 C10 C15 119(1) ? . . .
C10 C11 C12 120.8(9) ? . . .
C15 C10 C11 121.3(9) ? . . .
C10 C15 C14 118(1) ? . . .
C11 C12 C13 117(1) ? . . .
C12 C13 C16 119(1) ? . . .
C12 C13 C14 120.2(8) ? . . .
C16 C13 C14 120.4(7) ? . . .
C13 C14 C15 122.0(9) ? . . .
H7 N1 C8 114(4) ? . . .
N1 C8 H5 109.1517 ? . . .
N1 C8 H6 108.8629 ? . . .
H7 N1 C9 106(4) ? . . .
N1 C9 H8 106.9939 ? . . .
N1 C9 H9 109.0910 ? . . .
C2 C3 H1 118.6745 ? . . .
C2 C7 H4 119.5868 ? . . .
H1 C3 C4 119.9675 ? . . .
C3 C4 H2 119.3612 ? . . .
H2 C4 C5 120.2006 ? . . .
C5 C6 H3 120.2681 ? . . .
C5 C8 H5 109.1648 ? . . .
C5 C8 H6 109.6755 ? . . .
C6 C7 H4 120.1198 ? . . .
H3 C6 C7 118.5630 ? . . .
H6 C8 H5 109.4679 ? . . .
H8 C9 C10 106.5618 ? . . .
H9 C9 C10 111.2555 ? . . .
H9 C9 H8 109.4578 ? . . .
C10 C11 H10 120.7424 ? . . .
C10 C15 H13 121.1510 ? . . .
C11 C12 H11 120.8354 ? . . .
H10 C11 C12 118.3660 ? . . .
H11 C12 C13 121.7783 ? . . .
C13 C14 H12 119.7064 ? . . .
H12 C14 C15 118.1544 ? . . .
C14 C15 H13 120.4473 ? . . .

loop_
_geom_bond_atom_site_label_1
_geom_bond_atom_site_label_2
_geom_bond_distance
_geom_bond_publ_flag
_geom_bond_site_symmetry_1
_geom_bond_site_symmetry_2
Cu1 O1 1.948(5) ? . .
Cu1 O4 1.958(8) ? . 15_555
O1 C1 1.259(9) ? . .
O2 C1 1.26(1) ? . .
O3 C16 1.26(1) ? . .
O4 C16 1.24(1) ? . .
N1 C8 1.49(1) ? . .
N1 C9 1.48(1) ? . .
C1 C2 1.50(1) ? . .
C2 C3 1.37(1) ? . .
C2 C7 1.35(1) ? . .
C3 C4 1.38(1) ? . .
C4 C5 1.37(1) ? . .
C5 C6 1.37(1) ? . .
C5 C8 1.52(1) ? . .
C6 C7 1.39(1) ? . .
C9 C10 1.53(1) ? . .
C10 C11 1.37(2) ? . .
C10 C15 1.36(1) ? . .
C11 C12 1.44(1) ? . .
C12 C13 1.37(1) ? . .
C13 C14 1.38(2) ? . .
C13 C16 1.50(1) ? . .
C14 C15 1.39(1) ? . .
N1 H7 1.10(9) ? . .
C3 H1 0.9502 ? . .
C4 H2 0.9499 ? . .
C6 H3 0.9499 ? . .
C7 H4 0.9500 ? . .
C8 H5 0.9500 ? . .
C8 H6 0.9499 ? . .
C9 H8 0.9501 ? . .
C9 H9 0.9499 ? . .
C11 H10 0.9499 ? . .
C12 H11 0.9502 ? . .
C14 H12 0.9501 ? . .
C15 H13 0.9500 ? . .

loop_
_geom_contact_atom_site_label_1
_geom_contact_atom_site_label_2
_geom_contact_distance
_geom_contact_publ_flag
_geom_contact_site_symmetry_1
_geom_contact_site_symmetry_2
Cu1 O2 3.183(5) ? . .
Cu1 O3 3.167(6) ? . 15_555
Cu1 C1 2.869(7) ? . .
Cu1 C16 2.86(1) ? . 15_555
O1 O2 2.238(7) ? . .
O1 O3 3.53(1) ? . 15_555
O1 O4 2.77(1) ? . 15_555
O1 C2 2.350(8) ? . .
O1 C3 3.58(1) ? . .
O1 C7 2.758(9) ? . .
O1 C16 3.36(1) ? . 15_555
O2 O3 2.71(1) ? . 15_555
O2 O4 3.550(8) ? . 15_555
O2 N1 3.110(8) ? . 1_556
O2 C2 2.361(9) ? . .
O2 C3 2.82(1) ? . .
O2 C7 3.56(1) ? . .
O2 C9 2.98(1) ? . 1_556
O2 C16 3.35(1) ? . 15_555
O3 O4 2.230(9) ? . .
O3 O5 3.41(2) ? . 8_555
O3 N1 3.08(1) ? . 8_555
O3 C9 3.32(1) ? . 8_555
O3 C12 2.74(1) ? . .
O3 C13 2.36(1) ? . .
O4 C12 3.580(9) ? . .
O4 C13 2.347(8) ? . .
O4 C14 2.77(1) ? . .
O5 N1 3.11(3) ? . .
O5 C11 3.29(2) ? . .
N1 C4 3.36(1) ? . .
N1 C5 2.47(1) ? . .
N1 C6 3.23(1) ? . .
N1 C10 2.51(1) ? . .
N1 C11 3.09(1) ? . .
N1 C15 3.52(1) ? . .
C1 O3 3.31(1) ? . 15_555
C1 O4 3.35(1) ? . 15_555
C1 C3 2.50(1) ? . .
C1 C7 2.47(1) ? . .
C1 C16 3.50(2) ? . 15_555
C2 C4 2.40(1) ? . .
C2 C5 2.78(1) ? . .
C2 C6 2.38(1) ? . .
C3 C5 2.38(1) ? . .
C3 C6 2.71(1) ? . .
C3 C7 2.34(1) ? . .
C4 C6 2.35(1) ? . .
C4 C7 2.74(1) ? . .
C4 C8 2.50(1) ? . .
C5 C7 2.41(1) ? . .
C6 C8 2.53(1) ? . .
C8 C9 2.45(1) ? . .
C8 C10 3.05(2) ? . .
C8 C15 3.60(1) ? . .
C9 C11 2.49(2) ? . .
C9 C15 2.50(1) ? . .
C10 C12 2.44(2) ? . .
C10 C13 2.77(1) ? . .
C10 C14 2.36(1) ? . .
C11 C13 2.40(1) ? . .
C11 C14 2.73(1) ? . .
C11 C15 2.37(2) ? . .
C12 C14 2.39(2) ? . .
C12 C15 2.81(2) ? . .
C12 C16 2.49(1) ? . .
C13 C15 2.42(2) ? . .
C14 C16 2.50(2) ? . .
O1 H4 2.4579 ? . .
O2 H1 2.5156 ? . .
O2 H8 2.7621 ? . 1_556
O2 H9 2.6509 ? . 1_556
O3 H7 2.95(9) ? . 8_555
O3 H9 2.6877 ? . 8_555
O3 H11 2.4532 ? . .
O4 H12 2.4740 ? . .
O5 H7 2.0(1) ? . .
O5 H10 2.4027 ? . .
N1 H2 3.4513 ? . .
N1 H3 3.2590 ? . .
N1 H5 2.0166 ? . .
N1 H6 2.0132 ? . .
N1 H8 1.9817 ? . .
N1 H9 2.0062 ? . .
N1 H10 2.9252 ? . .
C1 H1 2.6467 ? . .
C1 H4 2.6085 ? . .
C2 H1 2.0088 ? . .
C2 H2 3.2456 ? . .
C2 H3 3.2204 ? . .
C2 H4 1.9962 ? . .
C3 H2 2.0223 ? . .
C3 H4 3.2025 ? . .
C4 H1 2.0285 ? . .
C4 H3 3.2151 ? . .
C4 H5 2.5488 ? . .
C4 H6 3.1896 ? . .
C4 H7 3.19(8) ? . .
C5 H1 3.2392 ? . .
C5 H2 2.0212 ? . .
C5 H3 2.0245 ? . .
C5 H4 3.2600 ? . .
C5 H5 2.0374 ? . .
C5 H6 2.0433 ? . .
C5 H7 2.61(9) ? . .
C6 H2 3.2156 ? . .
C6 H4 2.0410 ? . .
C6 H5 3.2669 ? . .
C6 H6 2.6770 ? . .
C6 H7 3.34(9) ? . .
C7 H1 3.1922 ? . .
C7 H3 2.0255 ? . .
C8 H2 2.6436 ? . .
C8 H3 2.7030 ? . .
C8 H7 2.2(1) ? . .
C8 H8 2.5316 ? . .
C8 H9 3.2602 ? . .
C8 H13 3.5778 ? . .
C9 H5 2.4719 ? . .
C9 H6 2.8274 ? . .
C9 H7 2.08(7) ? . .
C9 H10 2.6455 ? . .
C9 H13 2.6568 ? . .
C10 H5 2.6032 ? . .
C10 H7 2.69(6) ? . .
C10 H8 2.0151 ? . .
C10 H9 2.0700 ? . .
C10 H10 2.0242 ? . .
C10 H11 3.2909 ? . .
C10 H12 3.2083 ? . .
C10 H13 2.0197 ? . .
C11 H5 3.3859 ? . .
C11 H7 2.73(8) ? . .
C11 H8 3.2383 ? . .
C11 H9 2.7521 ? . .
C11 H11 2.0882 ? . .
C11 H13 3.2347 ? . .
C12 H10 2.0634 ? . .
C12 H12 3.2407 ? . .
C13 H10 3.2505 ? . .
C13 H11 2.0418 ? . .
C13 H12 2.0240 ? . .
C13 H13 3.2739 ? . .
C14 H11 3.2539 ? . .
C14 H13 2.0438 ? . .
C15 H5 2.8878 ? . .
C15 H8 2.4854 ? . .
C15 H9 3.1181 ? . .
C15 H10 3.2299 ? . .
C15 H12 2.0212 ? . .
C16 H11 2.6613 ? . .
C16 H12 2.6516 ? . .

loop_
_geom_torsion_atom_site_label_1
_geom_torsion_atom_site_label_2
_geom_torsion_atom_site_label_3
_geom_torsion_atom_site_label_4
_geom_torsion
_geom_torsion_publ_flag
_geom_torsion_site_symmetry_1
_geom_torsion_site_symmetry_2
_geom_torsion_site_symmetry_3
_geom_torsion_site_symmetry_4
Cu1(10;0;0;-1) Cu1 O1 C1 -5.8(9) ? . . . .
O2(10;0;0;-1) Cu1 O1 C1 -15(1) ? . . . .
O1 Cu1 Cu1(10;0;0;-1) O2 2.2(2) ? . . . .
O1 Cu1 Cu1(10;0;0;-1) O1(10;0;0;-1) 180.0(2) ? . . . .
O2(10;0;0;-1) Cu1 Cu1(10;0;0;-1) O2 180.0(2) ? . . . .
O2(10;0;0;-1) Cu1 Cu1(10;0;0;-1) O1(10;0;0;-1) -2.2(2) ? . . . .
O1 Cu1 O2(10;0;0;-1) C1(10;0;0;-1) 9(1) ? . . . .
Cu1(10;0;0;-1) Cu1 O2(10;0;0;-1) C1(10;0;0;-1) -0.3(7) ? . . . .
Cu1 O1 C1 O2 8(1) ? . . . .
Cu1 O1 C1 C2 -170.3(7) ? . . . .
Cu1(10;0;0;-1) O2 C1 O1 -4(1) ? . . . .
Cu1(10;0;0;-1) O2 C1 C2 173.7(8) ? . . . .
C1 O2 Cu1(10;0;0;-1) Cu1 0.3(7) ? . . . .
C1 O2 Cu1(10;0;0;-1) N1(1;0;0;1) -179.1(7) ? . . . .
C1 O2 Cu1(10;0;0;-1) O1(10;0;0;-1) -9(2) ? . . . .
C9 N1 C8 C5 153.5(7) ? . . . .
C8 N1 C9 C10 -67(1) ? . . . .
O1 C1 C2 C3 160(1) ? . . . .
O1 C1 C2 C7 -17(1) ? . . . .
O2 C1 C2 C3 -18(1) ? . . . .
O2 C1 C2 C7 163(1) ? . . . .
C1 C2 C3 C4 -176(1) ? . . . .
C7 C2 C3 C4 1(1) ? . . . .
C1 C2 C7 C6 177.2(9) ? . . . .
C3 C2 C7 C6 0(1) ? . . . .
C2 C3 C4 C5 0(1) ? . . . .
C3 C4 C5 C6 -2(1) ? . . . .
C3 C4 C5 C8 176(1) ? . . . .
C4 C5 C6 C7 3(1) ? . . . .
C8 C5 C6 C7 -176(1) ? . . . .
C4 C5 C8 N1 -99(1) ? . . . .
C6 C5 C8 N1 79(1) ? . . . .
C5 C6 C7 C2 -1(1) ? . . . .
N1 C9 C10 C11 -63(1) ? . . . .
N1 C9 C10 C15 115(1) ? . . . .
C9 C10 C11 C12 -178(1) ? . . . .
C15 C10 C11 C12 2(1) ? . . . .
C9 C10 C15 C14 178.7(9) ? . . . .
C11 C10 C15 C14 -2(1) ? . . . .
C10 C11 C12 C13 0(1) ? . . . .
C11 C12 C13 C14 -1(1) ? . . . .
C11 C12 C13 C16 175(1) ? . . . .
C12 C13 C14 C15 1(1) ? . . . .
C16 C13 C14 C15 -176.1(9) ? . . . .
C12 C13 C16 O3 3(1) ? . . . .
C12 C13 C16 O4 -173.9(9) ? . . . .
C14 C13 C16 O3 -179.6(9) ? . . . .
C14 C13 C16 O4 3(1) ? . . . .
C13 C14 C15 C10 0(1) ? . . . .
